data_1511335
loop_
_publ_author_name
'Ito, A.'
'Miura, N.'
'Akao, M.'
'Otsuka, R.'
'Tsutsumi, S.'

_publ_section_title
;
 Flux growth and crystal structure of boron-containing apatite
;
_journal_name_full 'Nippon Seramikkusu Kyokai Gakujutsu Ronbunshi'
_journal_page_first 305
_journal_page_last 309
_journal_paper_doi 10.2109/jcersj.96.305
_journal_volume 96
_journal_year 1988
_chemical_formula_sum 'B0.83 Ca9.93 O25.79 P5.84'
_chemical_name_systematic 'Ca9.93 (P5.84 B0.16 O24) (B0.67 O1.79)'
_space_group_IT_number 147
_symmetry_space_group_name_Hall '-P 3'
_symmetry_space_group_name_H-M 'P -3'
_cell_angle_alpha 90
_cell_angle_beta 90
_cell_angle_gamma 120
_cell_formula_units_Z 1
_cell_length_a 9.456
_cell_length_b 9.456
_cell_length_c 6.905
_cell_volume 534.699
_citation_journal_id_ASTM NSKRE2
_cod_data_source_file boron0-1_47.cif
_cod_data_source_block B0.83Ca9.93O25.79P5.84
_cod_original_cell_volume 534.6989
_cod_database_code 1511335

loop_
_symmetry_equiv_pos_as_xyz
x,y,z
-y,x-y,z
-x+y,-x,z
-x,-y,-z
y,-x+y,-z
x-y,x,-z

loop_
_atom_site_label
_atom_site_type_symbol
_atom_site_fract_x
_atom_site_fract_y
_atom_site_fract_z
_atom_site_occupancy
_atom_site_U_iso_or_equiv
O4 O-2 0.3613 0.2715 0.4403 1 0.0
O1 O-2 0.3282 0.484 0.2523 1 0.0
Ca3 Ca+2 0.0102 0.2605 0.243 1 0.0
P1 P+5 0.3979 0.3686 0.252 0.973 0.0
Ca1 Ca+2 0.3333 0.6667 0.0083 0.963 0.0
O3 O-2 0.3254 0.2468 0.0848 1 0.0
B1 B+3 0 0 0.5 0.83 0.0
O2 O-2 0.5839 0.4631 0.2279 1 0.0
O5 O-2 0 0 0.315 0.897 0.0
Ca2 Ca+2 0.3333 0.6667 0.5037 1 0.0
